data_2008114
loop_
_publ_author_name
'Omrani, Hedi'
'Welter, Richard'
'Vangelisti, Rene'

_publ_section_title
;
 Potassium tetrabromoaurate(III)
;
_journal_issue 1
_journal_name_full 'Acta Crystallographica Section C'
_journal_page_first 13
_journal_page_last 14
_journal_paper_doi 10.1107/S010827019801110X
_journal_volume 55
_journal_year 1999
_chemical_formula_iupac 'K Au Br4'
_chemical_formula_moiety 'Au Br4 K'
_chemical_formula_sum 'Au Br4 K'
_chemical_formula_weight 555.71
_chemical_name_common 'Potassium bromoaurate'
_chemical_name_systematic
;
 Potassium tetrabromoaurate III
;
_space_group_IT_number 14
_symmetry_cell_setting monoclinic
_symmetry_space_group_name_Hall '-P 2ybc'
_symmetry_space_group_name_H-M 'P 1 21/c 1'
_cell_angle_alpha 90.00
_cell_angle_beta 96.880(10)
_cell_angle_gamma 90.00
_cell_formula_units_Z 4
_cell_length_a 9.0306(10)
_cell_length_b 6.6484(10)
_cell_length_c 12.800(2)
_cell_measurement_reflns_used 25
_cell_measurement_temperature 293(2)
_cell_measurement_theta_max 17.88
_cell_measurement_theta_min 5.06
_cell_volume 762.97(19)
_computing_cell_refinement 'CAD-4 Software'
_computing_data_collection 'CAD-4 Software (Enraf-Nonius, 1989)'
_computing_data_reduction 'CADAK and SORTAV (Blessing, 1987)'
_computing_molecular_graphics 'ATOMS (Dowty, 1985)'
_computing_publication_material SHELXL97
_computing_structure_refinement 'SHELXL97 (Sheldrick, 1997)'
_computing_structure_solution 'SHELXS97 (Sheldrick, 1990)'
_diffrn_ambient_temperature 293(2)
_diffrn_measured_fraction_theta_full 0.795
_diffrn_measured_fraction_theta_max 0.795
_diffrn_measurement_device_type 'Enraf-Nonius CAD-4'
_diffrn_measurement_method \w2\q
_diffrn_radiation_monochromator graphite
_diffrn_radiation_source 'fine-focus sealed tube'
_diffrn_radiation_type AgK\a
_diffrn_radiation_wavelength 0.5608
_diffrn_reflns_av_R_equivalents 0.045
_diffrn_reflns_av_sigmaI/netI 3.7626
_diffrn_reflns_limit_h_max 12
_diffrn_reflns_limit_h_min -13
_diffrn_reflns_limit_k_max 9
_diffrn_reflns_limit_k_min 0
_diffrn_reflns_limit_l_max 18
_diffrn_reflns_limit_l_min 0
_diffrn_reflns_number 2436
_diffrn_reflns_theta_full 23.94
_diffrn_reflns_theta_max 23.92
_diffrn_reflns_theta_min 1.79
_diffrn_standards_decay_% 0.1
_diffrn_standards_interval_time 180
_diffrn_standards_number 2
_exptl_absorpt_coefficient_mu 21.931
_exptl_absorpt_correction_T_max 0.215
_exptl_absorpt_correction_T_min 0.166
_exptl_absorpt_correction_type '\y scan (SORTAV; Blessing, 1987)'
_exptl_crystal_colour 'dark red'
_exptl_crystal_density_diffrn 4.838
_exptl_crystal_density_meas 4.833
_exptl_crystal_density_method picnometry
_exptl_crystal_description parallelepiped
_exptl_crystal_F_000 952
_exptl_crystal_size_max 0.09
_exptl_crystal_size_mid 0.08
_exptl_crystal_size_min 0.07
_refine_diff_density_max 1.298
_refine_diff_density_min -2.905
_refine_ls_extinction_coef 0.0015(3)
_refine_ls_extinction_method SHELXL97
_refine_ls_goodness_of_fit_ref 1.032
_refine_ls_matrix_type full
_refine_ls_number_parameters 59
_refine_ls_number_reflns 1937
_refine_ls_number_restraints 0
_refine_ls_restrained_S_all 1.032
_refine_ls_R_factor_all 0.090
_refine_ls_R_factor_gt 0.042
_refine_ls_shift/su_max <0.001
_refine_ls_shift/su_mean 0.000
_refine_ls_structure_factor_coef Fsqd
_refine_ls_weighting_details 'w = 1/[\s^2^(Fo^2^)+(0.0276P)^2^+0.4389P] where P = (Fo^2^+2Fc^2^)/3'
_refine_ls_weighting_scheme calc
_refine_ls_wR_factor_ref 0.101
_reflns_number_gt 1246
_reflns_number_total 1937
_reflns_threshold_expression I>2\s(I)
_cod_data_source_file sk1203.cif
_cod_data_source_block sk1203
_cod_depositor_comments
;
The following automatic conversions were performed:
'_atom_site_refinement_flags' value 'd' changed to 'D' according to
'/home/saulius/struct/CIF-dictionaries/cif_core.dic' dictionary named
'cif_core.dic' version 2.4.1 from 2010-06-29 (7
times).

'_geom_bond_publ_flag' value 'Y' changed to 'y' according to
'/home/saulius/struct/CIF-dictionaries/cif_core.dic' dictionary named
'cif_core.dic' version 2.4.1 from 2010-06-29 (14
times).

'_geom_bond_publ_flag' value 'N' changed to 'n' according to
'/home/saulius/struct/CIF-dictionaries/cif_core.dic' dictionary named
'cif_core.dic' version 2.4.1 from 2010-06-29 (11 times).

Automatic conversion script
Id: cif_fix_enum 1527 2010-12-29 10:47:43Z saulius 

The following automatic conversions were performed:

'_atom_site_refinement_flags' value 'd' changed to 'D' according to
/home/saulius/struct/CIF-dictionaries/cif_core.dic dictionary named
'cif_core.dic' version 2.4.1 from 2010-06-29 (7 times).

Automatic conversion script
Id: cif_fix_values 1715 2011-07-08 13:25:40Z adriana 

The following automatic conversions were performed:

'_refine_ls_weighting_scheme' value 'calc w =
1/[\s^2^(Fo^2^)+(0.0276P)^2^+0.4389P] where P = (Fo^2^+2Fc^2^)/3' was
changed to 'calc'. New tag '_refine_ls_weighting_details' was
created. The value of the new tag was set to 'w =
1/[\s^2^(Fo^2^)+(0.0276P)^2^+0.4389P] where P = (Fo^2^+2Fc^2^)/3'.

Automatic conversion script
Id: cif_fix_values 3143 2015-03-26 13:38:13Z robertas 
;
_cod_original_sg_symbol_H-M 'P 21/c'
_cod_database_code 2008114

loop_
_symmetry_equiv_pos_as_xyz
'x, y, z'
'-x, y+1/2, -z+1/2'
'-x, -y, -z'
'x, -y-1/2, z-1/2'

loop_
_atom_site_label
_atom_site_fract_x
_atom_site_fract_y
_atom_site_fract_z
_atom_site_U_iso_or_equiv
_atom_site_adp_type
_atom_site_calc_flag
_atom_site_refinement_flags
_atom_site_occupancy
_atom_site_disorder_assembly
_atom_site_disorder_group
_atom_site_type_symbol
Au1 0 0 0 0.02609(18) Uani 2 D 1 S . Au
Au2 0.5 0 0 0.02917(19) Uani 2 D 1 S . Au
K 0.2128(4) 0.4492(6) 0.1813(3) 0.0528(9) Uani 1 D 1 . . K
Br1 -0.13341(19) 0.2934(2) 0.04766(12) 0.0463(4) Uani 1 D 1 . . Br
Br2 0.09492(19) -0.0538(3) 0.18234(11) 0.0442(4) Uani 1 D 1 . . Br
Br3 0.5056(2) 0.1517(3) 0.17070(13) 0.0604(5) Uani 1 D 1 . . Br
Br4 0.6635(2) -0.2664(3) 0.07207(13) 0.0516(4) Uani 1 D 1 . . Br

loop_
_atom_site_aniso_label
_atom_site_aniso_U_11
_atom_site_aniso_U_22
_atom_site_aniso_U_33
_atom_site_aniso_U_12
_atom_site_aniso_U_13
_atom_site_aniso_U_23
Au1 0.0299(4) 0.0258(4) 0.0234(3) 0.0000(3) 0.0066(2) 0.0007(3)
Au2 0.0284(4) 0.0286(4) 0.0312(4) 0.0057(4) 0.0067(3) 0.0015(4)
K 0.053(2) 0.046(2) 0.056(2) 0.0028(17) -0.0050(17) 0.0021(17)
Br1 0.0568(9) 0.0416(8) 0.0418(8) 0.0137(8) 0.0117(7) -0.0048(7)
Br2 0.0578(10) 0.0456(9) 0.0286(7) 0.0043(7) 0.0017(6) 0.0026(6)
Br3 0.0616(11) 0.0764(13) 0.0426(9) 0.0281(10) 0.0039(7) -0.0136(9)
Br4 0.0624(10) 0.0433(9) 0.0476(9) 0.0238(8) 0.0001(7) 0.0029(7)

loop_
_atom_type_symbol
_atom_type_description
_atom_type_scat_dispersion_real
_atom_type_scat_dispersion_imag
_atom_type_scat_source
K K 0.1399 0.1562 'International Tables Vol C Tables 4.2.6.8 and 6.1.1.4'
Au Au -0.7638 5.9978 'International Tables Vol C Tables 4.2.6.8 and 6.1.1.4'
Br Br 0.1811 1.6452 'International Tables Vol C Tables 4.2.6.8 and 6.1.1.4'

loop_
_geom_angle_atom_site_label_1
_geom_angle_atom_site_label_2
_geom_angle_atom_site_label_3
_geom_angle_site_symmetry_1
_geom_angle_site_symmetry_3
_geom_angle
_geom_angle_publ_flag
Br1 Au1 Br1 . 3 180.00(9) n
Br1 Au1 Br2 . . 90.31(5) y
Br1 Au1 Br2 3 . 89.69(5) y
Br1 Au1 Br2 . 3 89.69(5) n
Br1 Au1 Br2 3 3 90.31(5) n
Br2 Au1 Br2 . 3 180.00(8) n
Br1 Au1 K . . 58.89(7) n
Br1 Au1 K 3 . 121.11(7) n
Br2 Au1 K . . 58.31(7) n
Br2 Au1 K 3 . 121.69(7) n
Br1 Au1 K . 3 121.11(7) n
Br1 Au1 K 3 3 58.89(7) n
Br2 Au1 K . 3 121.69(7) n
Br2 Au1 K 3 3 58.31(7) n
K Au1 K . 3 180.00(12) n
Br3 Au2 Br3 3_655 . 180.00(9) n
Br3 Au2 Br4 3_655 3_655 90.87(6) n
Br3 Au2 Br4 . 3_655 89.13(6) n
Br3 Au2 Br4 3_655 . 89.13(6) n
Br3 Au2 Br4 . . 90.87(6) y
Br4 Au2 Br4 3_655 . 180.00(11) n
Br3 K Br3 2_655 . 72.60(8) n
Br3 K Br1 2_655 3_565 111.19(12) n
Br3 K Br1 . 3_565 110.62(12) n
Br3 K Br2 2_655 2 109.03(12) n
Br3 K Br2 . 2 135.27(13) n
Br1 K Br2 3_565 2 109.86(11) n
Br3 K Br2 2_655 1_565 79.84(10) n
Br3 K Br2 . 1_565 144.46(14) n
Br1 K Br2 3_565 1_565 59.38(7) n
Br2 K Br2 2 1_565 74.81(9) n
Br3 K Br2 2_655 . 127.19(12) n
Br3 K Br2 . . 71.07(9) n
Br1 K Br2 3_565 . 116.79(11) n
Br2 K Br2 2 . 74.33(9) n
Br2 K Br2 1_565 . 144.44(13) n
Br3 K Br4 2_655 2_655 60.52(7) n
Br3 K Br4 . 2_655 68.00(8) n
Br1 K Br4 3_565 2_655 171.72(13) n
Br2 K Br4 2 2_655 74.49(9) n
Br2 K Br4 1_565 2_655 116.61(11) n
Br2 K Br4 . 2_655 70.89(8) n
Br3 K Br1 2_655 . 168.96(14) n
Br3 K Br1 . . 117.95(12) n
Br1 K Br1 3_565 . 69.33(8) n
Br2 K Br1 2 . 61.60(7) n
Br2 K Br1 1_565 . 91.55(9) n
Br2 K Br1 . . 58.10(7) n
Br4 K Br1 2_655 . 118.76(12) n
Br3 K Br4 2_655 3_655 110.00(12) n
Br3 K Br4 . 3_655 56.71(7) n
Br1 K Br4 3_565 3_655 58.11(7) n
Br2 K Br4 2 3_655 140.80(12) n
Br2 K Br4 1_565 3_655 115.75(11) n
Br2 K Br4 . 3_655 79.44(9) n
Br4 K Br4 2_655 3_655 123.13(11) n
Br1 K Br4 . 3_655 79.91(9) n
Br3 K Au1 2_655 . 154.54(12) n
Br3 K Au1 . . 82.23(9) n
Br1 K Au1 3_565 . 80.97(8) n
Br2 K Au1 2 . 86.06(9) n
Br2 K Au1 1_565 . 124.78(10) n
Br2 K Au1 . . 35.83(4) n
Br4 K Au1 2_655 . 106.64(10) n
Br1 K Au1 . . 35.72(4) n
Br4 K Au1 3_655 . 56.31(6) n
Au1 Br1 K . 3_565 104.46(8) n
Au1 Br1 K . . 85.39(8) n
K Br1 K 3_565 . 110.67(8) n
Au1 Br2 K . 2_545 105.89(8) n
Au1 Br2 K . 1_545 102.15(8) n
K Br2 K 2_545 1_545 105.84(11) n
Au1 Br2 K . . 85.86(8) n
K Br2 K 2_545 . 105.02(11) n
K Br2 K 1_545 . 144.44(13) n
Au2 Br3 K . 2_645 106.51(9) n
Au2 Br3 K . . 110.94(9) n
K Br3 K 2_645 . 142.12(7) n
Au2 Br4 K . 2_645 99.05(8) n
Au2 Br4 K . 3_655 97.98(7) n
K Br4 K 2_645 3_655 144.07(13) n

loop_
_geom_bond_atom_site_label_1
_geom_bond_atom_site_label_2
_geom_bond_site_symmetry_2
_geom_bond_distance
_geom_bond_publ_flag
Au1 Br1 . 2.4096(15) y
Au1 Br1 3 2.4096(15) n
Au1 Br2 . 2.4146(15) y
Au1 Br2 3 2.4146(15) n
Au1 K . 4.114(4) y
Au1 K 3 4.114(4) n
Au2 Br3 3_655 2.4016(17) n
Au2 Br3 . 2.4016(17) y
Au2 Br4 3_655 2.4172(15) n
Au2 Br4 . 2.4172(15) y
K Br3 2_655 3.274(4) y
K Br3 . 3.318(4) y
K Br1 3_565 3.395(4) y
K Br2 2 3.454(4) y
K Br2 1_565 3.472(4) y
K Br2 . 3.510(4) y
K Br4 2_655 3.525(4) y
K Br1 . 3.534(4) y
K Br4 3_655 3.756(4) y
Br1 K 3_565 3.395(4) n
Br2 K 2_545 3.454(4) n
Br2 K 1_545 3.472(4) n
Br3 K 2_645 3.274(4) n
Br4 K 2_645 3.525(4) n
Br4 K 3_655 3.756(4) n
